data_7220329
loop_
_publ_author_name
'Nicola\"i, B\'eatrice'
'Iti\'e, Jean-Paul'
'Barrio, Maria'
'Tamarit, Josep-Llu\`is'
'Rietveld, Ivo B.'

_publ_section_title
;
 Thermodynamics by synchrotron X-ray diffraction: phase relationships and
 crystal structure ofl-tyrosine ethyl ester form III
;
_journal_issue 21
_journal_name_full CrystEngComm
_journal_page_first 3974
_journal_paper_doi 10.1039/C5CE00284B
_journal_volume 17
_journal_year 2015
_chemical_absolute_configuration syn
_chemical_formula_moiety 'C11 H15 N O3'
_chemical_formula_sum 'C11 H15 N O3'
_chemical_formula_weight 209.24
_chemical_name_common 'L tyrosine ethyl ester'
_chemical_name_systematic 'L tyrosine ethyl ester'
_space_group_IT_number 19
_symmetry_space_group_name_Hall 'P 2ac 2ab'
_symmetry_space_group_name_H-M 'P 21 21 21'
_atom_sites_solution_hydrogens geom
_audit_update_record
;
2015-01-23 deposited with the CCDC.
2015-04-20 downloaded from the CCDC.
;
_cell_angle_alpha 90
_cell_angle_beta 90
_cell_angle_gamma 90
_cell_formula_units_Z 4
_cell_length_a 12.6554(36)
_cell_length_b 16.0575(33)
_cell_length_c 5.2045(12)
_cell_measurement_temperature 308(2)
_cell_volume 1057.6(4)
_diffrn_ambient_temperature 308(2)
_diffrn_measured_fraction_theta_max 37.5
_diffrn_radiation_source 'Soleil synchrotron'
_diffrn_radiation_type synchrotron
_diffrn_radiation_wavelength 0.4499
_exptl_crystal_colour white
_exptl_crystal_description powder
_exptl_crystal_recrystallization_method 'under pressure'
_refine_ls_extinction_method none
_refine_ls_goodness_of_fit_ref 1.636
_refine_ls_hydrogen_treatment mixed
_refine_ls_number_parameters 134
_refine_ls_number_reflns 368
_refine_ls_number_restraints 81
_refine_ls_R_factor_all 2.629
_refine_ls_wR_factor_ref 0.284
_cod_data_source_file c5ce00284b2.cif
_cod_data_source_block LTyrosineethylester3
_cod_depositor_comments
;
 Removing the '_space_group' data item since it was not found in the core CIF
 dictionary and the same information was already provided in the official
 space group data items. No information was lost by removing this data item.

 Antanas Vaitkus,
 2017-03-06

 Adding full bibliography for 7220329.cif.
;
_cod_original_cell_volume 1057.64(45)
_cod_database_code 7220329

loop_
_symmetry_equiv_pos_as_xyz
'-x, y+1/2, -z+1/2'
'-x+1/2, -y, z+1/2'
'x, y, z'
'x+1/2, -y+1/2, -z'

loop_
_atom_site_label
_atom_site_type_symbol
_atom_site_symmetry_multiplicity
_atom_site_fract_x
_atom_site_fract_y
_atom_site_fract_z
_atom_site_occupancy
_atom_site_B_iso_or_equiv
_atom_site_U_iso_or_equiv
C2 C 0 -0.08209(30) 0.40855(24) -0.11200(74) 1 5.62(44) 0.07116
N1 N 0 -0.14663(34) 0.46770(33) -0.26847(83) 1 5.62(44) 0.07116
C1 C 0 0.03212(32) 0.43375(38) -0.07604(83) 1 5.62(44) 0.07116
C3 C 0 -0.08186(29) 0.31890(18) -0.22572(60) 1 5.62(44) 0.07116
H2 H 0 -0.1133(12) 0.40637(68) 0.0539(20) 1 6.74(53) 0.08540
H1a H 0 -0.2159(11) 0.43965(80) -0.2841(33) 1 6.74(53) 0.08540
H1b H 0 -0.1162(13) 0.46988(81) -0.4436(26) 1 6.74(53) 0.08540
O2 O 0 0.07993(60) 0.47759(61) -0.2250(15) 1 5.62(44) 0.07116
O3 O 0 0.06901(39) 0.40843(49) 0.14851(99) 1 5.62(44) 0.07116
C4 C 0 -0.01977(27) 0.25269(15) -0.08340(62) 1 5.62(44) 0.07116
H3a H 0 -0.1541(11) 0.30248(74) -0.2312(34) 1 6.74(53) 0.08540
H3b H 0 -0.0587(12) 0.32323(76) -0.3986(21) 1 6.74(53) 0.08540
C10 C 0 0.17572(27) 0.43587(21) 0.21571(68) 1 5.62(44) 0.07116
C5 C 0 -0.06278(28) 0.21293(19) 0.13032(61) 1 5.62(44) 0.07116
C9 C 0 0.08107(27) 0.22981(16) -0.16449(50) 1 5.62(44) 0.07116
C11 C 0 0.23935(30) 0.36421(22) 0.28403(72) 1 5.62(44) 0.07116
H10a H 0 0.1647(11) 0.47149(80) 0.3591(30) 1 6.74(53) 0.08540
H10b H 0 0.2043(12) 0.46696(94) 0.0763(33) 1 6.74(53) 0.08540
C6 C 0 -0.00654(25) 0.15170(19) 0.26137(65) 1 5.62(44) 0.07116
H5 H 0 -0.1311(12) 0.22638(82) 0.1925(29) 1 6.74(53) 0.08540
C8 C 0 0.13737(23) 0.16779(17) -0.03084(56) 1 5.62(44) 0.07116
H9 H 0 0.1124(11) 0.25613(77) -0.3108(28) 1 6.74(53) 0.08540
H11a H 0 0.2240(12) 0.31966(69) 0.1705(28) 1 6.74(53) 0.08540
H11b H 0 0.2227(13) 0.35268(95) 0.4582(24) 1 6.74(53) 0.08540
H11c H 0 0.3125(10) 0.37627(82) 0.2711(32) 1 6.74(53) 0.08540
C7 C 0 0.09441(26) 0.12773(20) 0.18448(63) 1 5.62(44) 0.07116
H6 H 0 -0.0379(13) 0.12539(67) 0.4074(24) 1 6.74(53) 0.08540
H8 H 0 0.2063(12) 0.15298(95) -0.0889(22) 1 6.74(53) 0.08540
O1 O 0 0.14759(37) 0.06753(28) 0.31819(81) 1 5.62(44) 0.07116
H1 H 0 0.1155(14) 0.04530(96) 0.4742(28) 1 6.74(53) 0.08540
